data_1010200
loop_
_publ_author_name
'Brager, A'

_publ_section_title
;
An X-Ray Examination of Titanium Nitride. II.
;
_journal_coden_ASTM ACPYAR
_journal_name_full 'Acta Physicochimica (USSR)'
_journal_page_first 887
_journal_page_last 902
_journal_volume 10
_journal_year 1939
_chemical_formula_structural '(N H3)4 Ti Cl4'
_chemical_formula_sum 'Cl4 H12 N4 Ti'
_chemical_name_systematic 'Tetraamminetitanium chloride - $-beta'
_space_group_IT_number 139
_symmetry_cell_setting tetragonal
_symmetry_Int_Tables_number 139
_symmetry_space_group_name_Hall '-I 4 2'
_symmetry_space_group_name_H-M 'I 4/m m m'
_cell_angle_alpha 90
_cell_angle_beta 90
_cell_angle_gamma 90
_cell_formula_units_Z 2
_cell_length_a 7.72
_cell_length_b 7.72
_cell_length_c 7.72
_cell_volume 460.1
_exptl_crystal_density_meas 1.8
_cod_original_formula_sum 'H12 Cl4 N4 Ti'
_cod_database_code 1010200

loop_
_symmetry_equiv_pos_as_xyz
x,y,z
-x,-y,z
-x,y,z
x,-y,z
-y,x,z
y,-x,z
y,x,z
-y,-x,z
-x,-y,-z
x,y,-z
x,-y,-z
-x,y,-z
y,-x,-z
-y,x,-z
-y,-x,-z
y,x,-z
1/2+x,1/2+y,1/2+z
1/2-x,1/2-y,1/2+z
1/2-x,1/2+y,1/2+z
1/2+x,1/2-y,1/2+z
1/2-y,1/2+x,1/2+z
1/2+y,1/2-x,1/2+z
1/2+y,1/2+x,1/2+z
1/2-y,1/2-x,1/2+z
1/2-x,1/2-y,1/2-z
1/2+x,1/2+y,1/2-z
1/2+x,1/2-y,1/2-z
1/2-x,1/2+y,1/2-z
1/2+y,1/2-x,1/2-z
1/2-y,1/2+x,1/2-z
1/2-y,1/2-x,1/2-z
1/2+y,1/2+x,1/2-z

loop_
_atom_site_label
_atom_site_type_symbol
_atom_site_symmetry_multiplicity
_atom_site_Wyckoff_symbol
_atom_site_fract_x
_atom_site_fract_y
_atom_site_fract_z
_atom_site_occupancy
_atom_site_attached_hydrogens
_atom_site_calc_flag
Ti1 Ti4+ 2 a 0. 0. 0. 1. 0 d
Cl1 Cl1- 4 e 0. 0. 0.265 1. 0 d
Cl2 Cl1- 4 d 0. 0.5 0.25 1. 0 d
N1 N3- 8 h 0.3 0.3 0. 1. 3 d

loop_
_atom_type_symbol
_atom_type_oxidation_number
Ti4+ 4.000
Cl1- -1.000
N3- -3.000
H1+ 1.000
